data_4509305
loop_
_publ_author_name
'Han, Zhangang'
'Gao, Yuanzhe'
'Zhai, Xueliang'
'Peng, Jun'
'Tian, Aixiang'
'Zhao, Yulong'
'Hu, Changwen'

_publ_section_title
;
 Self-Process-Programmed Structural Diversity in Supramolecular Assembly
 Based on Polyoxometalate Anion and Halogensubstituted Bipyridine Cation
;
_journal_issue 2
_journal_name_full 'Crystal Growth &amp; Design'
_journal_page_first 1225
_journal_paper_doi 10.1021/cg8012206
_journal_volume 9
_journal_year 2009
_chemical_formula_sum 'C60 H50 Cl6 Mo12 N12 O40 P'
_chemical_formula_weight 2974.05
_chemical_name_systematic
; 
 ? 
;
_space_group_IT_number 2
_symmetry_cell_setting triclinic
_symmetry_space_group_name_Hall '-P 1'
_symmetry_space_group_name_H-M 'P -1'
_atom_sites_solution_hydrogens geom
_atom_sites_solution_primary direct
_atom_sites_solution_secondary difmap
_audit_creation_method SHELXL-97
_cell_angle_alpha 98.63
_cell_angle_beta 90.96
_cell_angle_gamma 95.45
_cell_formula_units_Z 1
_cell_length_a 11.102
_cell_length_b 12.821
_cell_length_c 14.859
_cell_measurement_temperature 293(2)
_cell_measurement_theta_max 27.48
_cell_measurement_theta_min 2.44
_cell_volume 2080.579
_computing_cell_refinement 'RAPID AUTO'
_computing_data_collection 'RAPID AUTO'
_computing_data_reduction 'RAPID AUTO'
_computing_structure_refinement 'SHELXL-97 (Sheldrick, 1997)'
_computing_structure_solution 'SHELXS-97 (Sheldrick, 1990)'
_diffrn_ambient_temperature 293(2)
_diffrn_detector_area_resol_mean 0.01
_diffrn_measured_fraction_theta_full 0.975
_diffrn_measured_fraction_theta_max 0.975
_diffrn_measurement_device_type 'Rigaku R-AXIS RAPID IP'
_diffrn_measurement_method Oscillation
_diffrn_radiation_monochromator graphite
_diffrn_radiation_source 'fine-focus sealed tube'
_diffrn_radiation_type MoK\a
_diffrn_radiation_wavelength 0.71073
_diffrn_reflns_av_R_equivalents 0.0396
_diffrn_reflns_av_sigmaI/netI 0.0543
_diffrn_reflns_limit_h_max 14
_diffrn_reflns_limit_h_min -14
_diffrn_reflns_limit_k_max 16
_diffrn_reflns_limit_k_min -16
_diffrn_reflns_limit_l_max 16
_diffrn_reflns_limit_l_min -19
_diffrn_reflns_number 20032
_diffrn_reflns_theta_full 27.48
_diffrn_reflns_theta_max 27.48
_diffrn_reflns_theta_min 2.99
_diffrn_standards_decay_% none
_exptl_absorpt_coefficient_mu 2.054
_exptl_absorpt_correction_T_max 0.848
_exptl_absorpt_correction_T_min 0.744
_exptl_absorpt_correction_type empirical
_exptl_absorpt_process_details 'ABSCOR by T.Higashi 8 March, 1995'
_exptl_crystal_colour Black
_exptl_crystal_density_diffrn 2.372
_exptl_crystal_density_meas ?
_exptl_crystal_density_method 'not measured'
_exptl_crystal_description Block
_exptl_crystal_F_000 1433
_exptl_crystal_size_max 0.19
_exptl_crystal_size_mid 0.12
_exptl_crystal_size_min 0.08
_refine_diff_density_max 0.929
_refine_diff_density_min -0.700
_refine_diff_density_rms 0.153
_refine_ls_extinction_method none
_refine_ls_goodness_of_fit_ref 1.099
_refine_ls_hydrogen_treatment mixed
_refine_ls_matrix_type full
_refine_ls_number_parameters 618
_refine_ls_number_reflns 9316
_refine_ls_number_restraints 0
_refine_ls_restrained_S_all 1.099
_refine_ls_R_factor_all 0.0637
_refine_ls_R_factor_gt 0.0497
_refine_ls_shift/su_max 0.001
_refine_ls_shift/su_mean 0.000
_refine_ls_structure_factor_coef Fsqd
_refine_ls_weighting_details 'calc w=1/[\s^2^(Fo^2^)+(0.0197P)^2^+13.2041P] where P=(Fo^2^+2Fc^2^)/3'
_refine_ls_weighting_scheme calc
_refine_ls_wR_factor_gt 0.1089
_refine_ls_wR_factor_ref 0.1185
_reflns_number_gt 7508
_reflns_number_total 9316
_reflns_threshold_expression >2sigma(I)
_cod_data_source_file cg8012206sup1.cif
_cod_data_source_block Compound-1
_cod_depositor_comments
;
The following automatic conversions were performed:

'_symmetry_cell_setting' value 'Triclinic' changed to 'triclinic'
according to /home/saulius/struct/CIF-dictionaries/cif_core.dic
dictionary named 'cif_core.dic' version 2.4.2 from
2011-04-26.

'_exptl_absorpt_correction_type' value 'Empirical'
changed to 'empirical' according to
/home/saulius/struct/CIF-dictionaries/cif_core.dic dictionary named
'cif_core.dic' version 2.4.2 from 2011-04-26.

Automatic conversion script
Id: cif_fix_values 1891 2012-01-12 08:04:46Z andrius 

The following automatic conversions were performed:

'_exptl_crystal_density_meas' value 'not measured' was changed to '?'
- the value is perceived as not measured.

Automatic conversion script
Id: cif_fix_values 3008 2015-01-20 13:52:24Z robertas 
;
_cod_original_cell_volume 2080.5
_cod_original_sg_symbol_H-M P-1
_cod_database_code 4509305

loop_
_symmetry_equiv_pos_as_xyz
'x, y, z'
'-x, -y, -z'

loop_
_atom_site_label
_atom_site_type_symbol
_atom_site_fract_x
_atom_site_fract_y
_atom_site_fract_z
_atom_site_U_iso_or_equiv
_atom_site_adp_type
_atom_site_occupancy
_atom_site_symmetry_multiplicity
_atom_site_calc_flag
_atom_site_refinement_flags
Mo1 Mo 0.39709(5) 0.41034(5) 0.27131(3) 0.03521(14) Uani 1 1 d .
Mo2 Mo 0.60229(5) 0.25105(4) 0.52551(4) 0.03171(13) Uani 1 1 d .
Mo3 Mo 0.69994(5) 0.38138(5) 0.33966(4) 0.03861(15) Uani 1 1 d .
Mo4 Mo 0.61264(5) 0.63728(4) 0.32239(3) 0.02794(12) Uani 1 1 d .
Mo5 Mo 0.80806(5) 0.48600(5) 0.56569(4) 0.04205(16) Uani 1 1 d .
Mo6 Mo 0.29593(5) 0.26414(4) 0.44745(4) 0.03004(13) Uani 1 1 d .
P1 P 0.5000 0.5000 0.5000 0.0228(4) Uani 1 2 d S
O1 O 0.5360(7) 0.4909(6) 0.4014(5) 0.0213(15) Uani 0.50 1 d P
O1' O 0.6066(7) 0.4272(6) 0.4875(5) 0.0240(16) Uani 0.50 1 d P
O2 O 0.3916(7) 0.4411(5) 0.4397(4) 0.0199(15) Uani 0.50 1 d P
O2' O 0.5395(7) 0.6048(5) 0.4717(5) 0.0222(15) Uani 0.50 1 d P
O3 O 0.7092(5) 0.7060(5) 0.4202(3) 0.0567(15) Uani 1 1 d .
O4 O 0.8147(6) 0.6277(5) 0.5465(4) 0.078(2) Uani 1 1 d .
O5 O 0.8056(7) 0.4371(6) 0.4384(4) 0.090(3) Uani 1 1 d .
O6 O 0.5471(5) 0.3498(4) 0.2742(5) 0.0685(19) Uani 1 1 d .
O7 O 0.7043(5) 0.5215(4) 0.3088(5) 0.074(2) Uani 1 1 d .
O8 O 0.5149(5) 0.2788(5) 0.6322(3) 0.0530(14) Uani 1 1 d .
O9 O 0.4415(5) 0.2098(5) 0.4634(3) 0.0613(16) Uani 1 1 d .
O10 O 0.3351(7) 0.2913(5) 0.3327(4) 0.080(2) Uani 1 1 d .
O11 O 0.7351(6) 0.5224(5) 0.6799(4) 0.076(2) Uani 1 1 d .
O12 O 0.6492(7) 0.2647(5) 0.4035(4) 0.087(3) Uani 1 1 d .
O13 O 0.4802(5) 0.5399(4) 0.2625(5) 0.0671(18) Uani 1 1 d .
O14 O 0.2000(5) 0.1549(4) 0.4265(4) 0.0580(15) Uani 1 1 d .
O15 O 0.9485(4) 0.4743(4) 0.5979(4) 0.0542(14) Uani 1 1 d .
O16 O 0.7881(5) 0.3230(4) 0.2639(4) 0.0557(15) Uani 1 1 d .
O17 O 0.3489(5) 0.3678(4) 0.1644(3) 0.0535(14) Uani 1 1 d .
O18 O 0.6609(5) 0.7001(5) 0.2374(4) 0.0575(15) Uani 1 1 d .
O19 O 0.6424(5) 0.1311(4) 0.5335(3) 0.0489(13) Uani 1 1 d .
O20 O 0.7340(6) 0.3394(5) 0.5714(4) 0.083(2) Uani 1 1 d .
C1 C 0.8842(8) 0.1072(7) 0.6627(6) 0.063(2) Uani 1 1 d .
H1 H 0.8390 0.0420 0.6463 0.076 Uiso 1 1 calc R
C2 C 0.8989(8) 0.1486(7) 0.7525(6) 0.058(2) Uani 1 1 d .
H2 H 0.8627 0.1127 0.7965 0.070 Uiso 1 1 calc R
C3 C 0.9686(7) 0.2449(6) 0.7780(6) 0.0512(19) Uani 1 1 d .
C4 C 1.0207(7) 0.2956(6) 0.7096(5) 0.0502(18) Uani 1 1 d .
H4 H 1.0686 0.3597 0.7240 0.060 Uiso 1 1 calc R
C5 C 1.0000(7) 0.2489(6) 0.6203(6) 0.0527(19) Uani 1 1 d .
H5 H 1.0345 0.2831 0.5747 0.063 Uiso 1 1 calc R
C6 C 0.9883(7) 0.2894(6) 0.8778(6) 0.0517(19) Uani 1 1 d .
C7 C 1.0776(9) 0.3733(8) 0.9047(7) 0.073(3) Uani 1 1 d .
H7 H 1.1245 0.4044 0.8628 0.088 Uiso 1 1 calc R
C8 C 1.0922(9) 0.4074(10) 0.9976(7) 0.087(4) Uani 1 1 d .
H8 H 1.1513 0.4621 1.0197 0.105 Uiso 1 1 calc R
C9 C 1.0189(8) 0.3601(8) 1.0578(5) 0.060(2) Uani 1 1 d .
C10 C 0.9319(8) 0.2834(7) 1.0227(6) 0.056(2) Uani 1 1 d .
H10 H 0.8801 0.2544 1.0630 0.067 Uiso 1 1 calc R
C11 C 0.1764(8) 1.0095(7) 0.6077(6) 0.058(2) Uani 1 1 d .
H11 H 0.2045 1.0498 0.5639 0.069 Uiso 1 1 calc R
C12 C 0.1988(8) 1.0487(7) 0.6985(5) 0.054(2) Uani 1 1 d .
H12 H 0.2403 1.1154 0.7156 0.065 Uiso 1 1 calc R
C13 C 0.1588(7) 0.9880(6) 0.7647(5) 0.0429(16) Uani 1 1 d .
C14 C 0.0974(8) 0.8893(6) 0.7338(5) 0.0529(19) Uani 1 1 d .
H14 H 0.0700 0.8465 0.7760 0.064 Uiso 1 1 calc R
C15 C 0.0763(8) 0.8535(7) 0.6433(5) 0.056(2) Uani 1 1 d .
H15 H 0.0351 0.7871 0.6243 0.067 Uiso 1 1 calc R
C16 C 0.1773(7) 1.0269(6) 0.8631(5) 0.0490(18) Uani 1 1 d .
C17 C 0.2241(8) 1.1302(7) 0.8971(6) 0.060(2) Uani 1 1 d .
H17 H 0.2468 1.1777 0.8574 0.072 Uiso 1 1 calc R
C18 C 0.2367(8) 1.1619(7) 0.9911(6) 0.063(2) Uani 1 1 d .
H18 H 0.2679 1.2304 1.0155 0.075 Uiso 1 1 calc R
C19 C 0.2022(10) 1.0902(7) 1.0446(6) 0.068(3) Uani 1 1 d .
C20 C 0.1617(16) 0.9883(9) 1.0058(7) 0.134(7) Uani 1 1 d .
H20 H 0.1434 0.9381 1.0439 0.161 Uiso 1 1 calc R
C21 C 0.5292(10) 0.9804(6) 0.6782(6) 0.068(3) Uani 1 1 d .
H21 H 0.5379 0.9746 0.6155 0.082 Uiso 1 1 calc R
C22 C 0.5572(9) 1.0753(5) 0.7342(5) 0.061(2) Uani 1 1 d .
H22 H 0.5838 1.1344 0.7079 0.073 Uiso 1 1 calc R
C23 C 0.5478(7) 1.0870(5) 0.8263(4) 0.0395(15) Uani 1 1 d .
C24 C 0.5000(12) 0.9981(7) 0.8615(6) 0.087(4) Uani 1 1 d .
H24 H 0.4888 1.0016 0.9238 0.104 Uiso 1 1 calc R
C25 C 0.4696(13) 0.9053(7) 0.8039(7) 0.103(5) Uani 1 1 d .
H25 H 0.4342 0.8468 0.8272 0.123 Uiso 1 1 calc R
C26 C 0.5794(7) 1.1900(5) 0.8849(4) 0.0412(16) Uani 1 1 d .
C27 C 0.6173(7) 1.2798(6) 0.8520(5) 0.0470(17) Uani 1 1 d .
H27 H 0.6297 1.2769 0.7900 0.056 Uiso 1 1 calc R
C28 C 0.6382(8) 1.3764(6) 0.9093(5) 0.0506(19) Uani 1 1 d .
H28 H 0.6640 1.4385 0.8871 0.061 Uiso 1 1 calc R
C29 C 0.6190(7) 1.3755(6) 0.9988(6) 0.053(2) Uani 1 1 d .
C30 C 0.5826(9) 1.2834(7) 1.0287(6) 0.069(3) Uani 1 1 d .
H30 H 0.5712 1.2853 1.0907 0.082 Uiso 1 1 calc R
N1 N 0.9334(6) 0.1578(5) 0.5969(4) 0.0525(16) Uani 1 1 d .
H1A H 0.9214 0.1311 0.5405 0.063 Uiso 1 1 calc R
N2 N 0.9152(6) 0.2467(5) 0.9350(5) 0.0562(17) Uani 1 1 d .
N3 N 0.1156(6) 0.9153(6) 0.5815(5) 0.0526(17) Uani 1 1 d .
N4 N 0.1476(12) 0.9585(7) 0.9165(6) 0.120(5) Uani 1 1 d .
N5 N 0.4893(8) 0.8970(5) 0.7167(4) 0.064(2) Uani 1 1 d .
N6 N 0.5617(8) 1.1888(5) 0.9744(4) 0.066(2) Uani 1 1 d .
Cl1 Cl 1.0364(2) 0.4039(3) 1.17423(17) 0.0888(9) Uani 1 1 d .
Cl2 Cl 0.2103(3) 1.1221(2) 1.16316(17) 0.1003(11) Uani 1 1 d .
Cl3 Cl 0.6359(2) 1.49044(19) 1.07780(17) 0.0785(8) Uani 1 1 d .
H3A H 0.454(6) 0.842(5) 0.687(4) 0.028(17) Uiso 1 1 d .
H2A H 0.114(6) 0.914(6) 0.530(5) 0.03(2) Uiso 1 1 d .

loop_
_atom_site_aniso_label
_atom_site_aniso_U_11
_atom_site_aniso_U_22
_atom_site_aniso_U_33
_atom_site_aniso_U_23
_atom_site_aniso_U_13
_atom_site_aniso_U_12
Mo1 0.0465(3) 0.0369(3) 0.0199(2) -0.0004(2) -0.0035(2) 0.0006(2)
Mo2 0.0454(3) 0.0222(2) 0.0279(3) 0.0073(2) -0.0002(2) -0.0002(2)
Mo3 0.0401(3) 0.0421(3) 0.0314(3) -0.0012(2) 0.0162(2) 0.0009(2)
Mo4 0.0358(3) 0.0246(2) 0.0237(2) 0.0074(2) 0.0074(2) -0.0029(2)
Mo5 0.0254(3) 0.0582(4) 0.0461(3) 0.0214(3) -0.0007(2) 0.0015(3)
Mo6 0.0331(3) 0.0228(2) 0.0327(3) 0.0052(2) 0.0033(2) -0.0068(2)
P1 0.0248(10) 0.0259(10) 0.0174(9) 0.0040(8) 0.0035(7) -0.0003(8)
O1 0.025(4) 0.022(4) 0.017(3) 0.003(3) 0.005(3) 0.001(3)
O1' 0.025(4) 0.019(3) 0.026(4) -0.001(3) -0.002(3) 0.002(3)
O2 0.027(4) 0.019(3) 0.014(3) 0.005(3) 0.003(3) -0.002(3)
O2' 0.029(4) 0.016(3) 0.020(4) 0.001(3) -0.001(3) -0.002(3)
O3 0.048(3) 0.085(4) 0.032(3) -0.019(3) -0.006(2) 0.023(3)
O4 0.107(5) 0.089(5) 0.064(4) 0.052(3) 0.060(4) 0.062(4)
O5 0.125(6) 0.101(5) 0.033(3) 0.029(3) -0.013(3) -0.081(4)
O6 0.047(3) 0.023(2) 0.130(6) -0.001(3) -0.018(3) 0.004(2)
O7 0.046(3) 0.027(2) 0.140(6) -0.011(3) -0.026(3) 0.006(2)
O8 0.045(3) 0.071(4) 0.037(3) -0.019(3) -0.006(2) 0.021(3)
O9 0.047(3) 0.092(4) 0.039(3) -0.023(3) -0.009(2) 0.033(3)
O10 0.114(5) 0.079(4) 0.072(4) 0.052(3) 0.061(4) 0.061(4)
O11 0.103(5) 0.068(4) 0.081(4) 0.051(3) 0.056(4) 0.049(4)
O12 0.119(6) 0.092(5) 0.039(3) 0.024(3) -0.016(3) -0.072(4)
O13 0.039(3) 0.026(2) 0.128(6) -0.009(3) -0.019(3) -0.001(2)
O14 0.053(3) 0.053(3) 0.056(3) -0.013(3) 0.013(3) -0.026(3)
O15 0.032(3) 0.060(3) 0.076(4) 0.028(3) -0.006(2) 0.002(2)
O16 0.064(4) 0.038(3) 0.069(4) 0.010(3) 0.035(3) 0.015(2)
O17 0.088(4) 0.040(3) 0.027(2) 0.003(2) -0.011(2) -0.014(3)
O18 0.049(3) 0.083(4) 0.046(3) 0.036(3) 0.004(2) -0.009(3)
O19 0.072(4) 0.041(3) 0.038(3) 0.006(2) 0.002(2) 0.027(2)
O20 0.107(5) 0.090(5) 0.040(3) 0.022(3) -0.012(3) -0.065(4)
C1 0.066(6) 0.050(5) 0.069(6) 0.003(4) -0.021(4) -0.008(4)
C2 0.057(5) 0.058(5) 0.058(5) 0.014(4) -0.013(4) -0.010(4)
C3 0.042(4) 0.051(4) 0.058(5) 0.004(4) -0.007(3) 0.003(3)
C4 0.054(5) 0.043(4) 0.056(5) 0.016(4) 0.008(4) 0.003(3)
C5 0.055(5) 0.053(5) 0.053(5) 0.012(4) 0.002(4) 0.014(4)
C6 0.038(4) 0.054(4) 0.061(5) 0.005(4) -0.010(3) 0.002(3)
C7 0.066(6) 0.080(6) 0.063(6) -0.006(5) 0.005(5) -0.026(5)
C8 0.071(6) 0.117(9) 0.057(6) -0.011(6) 0.013(5) -0.043(6)
C9 0.049(5) 0.084(6) 0.044(4) 0.006(4) -0.003(4) -0.004(4)
C10 0.057(5) 0.059(5) 0.053(5) 0.019(4) -0.001(4) -0.007(4)
C11 0.068(6) 0.062(5) 0.047(4) 0.018(4) 0.004(4) 0.008(4)
C12 0.071(6) 0.052(4) 0.042(4) 0.017(4) 0.008(4) 0.003(4)
C13 0.051(4) 0.044(4) 0.036(4) 0.012(3) 0.007(3) 0.011(3)
C14 0.071(5) 0.050(4) 0.040(4) 0.016(4) 0.002(4) 0.000(4)
C15 0.068(5) 0.054(5) 0.047(4) 0.009(4) -0.006(4) 0.013(4)
C16 0.060(5) 0.043(4) 0.046(4) 0.012(3) 0.002(3) 0.008(3)
C17 0.064(5) 0.054(5) 0.060(5) 0.013(4) 0.006(4) -0.005(4)
C18 0.073(6) 0.057(5) 0.054(5) 0.005(4) 0.002(4) -0.009(4)
C19 0.108(8) 0.050(5) 0.041(4) 0.005(4) -0.001(5) -0.014(5)
C20 0.28(2) 0.062(6) 0.042(5) 0.010(5) -0.016(8) -0.065(9)
C21 0.129(9) 0.037(4) 0.037(4) 0.001(3) 0.008(5) 0.008(5)
C22 0.124(8) 0.022(3) 0.037(4) 0.006(3) 0.010(4) 0.005(4)
C23 0.055(4) 0.036(3) 0.028(3) 0.005(3) 0.008(3) 0.009(3)
C24 0.175(12) 0.041(5) 0.042(5) 0.009(4) 0.018(6) -0.010(6)
C25 0.206(14) 0.042(5) 0.053(6) 0.004(4) 0.026(7) -0.023(7)
C26 0.055(4) 0.037(3) 0.032(3) 0.002(3) 0.004(3) 0.008(3)
C27 0.065(5) 0.040(4) 0.034(4) -0.001(3) -0.010(3) 0.008(3)
C28 0.072(5) 0.034(4) 0.042(4) -0.003(3) -0.007(4) 0.004(3)
C29 0.051(4) 0.043(4) 0.054(5) -0.023(4) 0.003(4) -0.003(3)
C30 0.104(8) 0.054(5) 0.038(4) -0.012(4) 0.021(5) -0.012(5)
N1 0.059(4) 0.055(4) 0.043(3) 0.002(3) -0.013(3) 0.012(3)
N2 0.057(4) 0.048(4) 0.062(4) 0.014(3) -0.009(3) -0.009(3)
N3 0.055(4) 0.071(5) 0.036(4) 0.011(4) 0.000(3) 0.025(4)
N4 0.244(14) 0.053(5) 0.050(5) 0.011(4) -0.018(6) -0.052(7)
N5 0.114(6) 0.034(3) 0.036(4) -0.010(3) 0.022(4) -0.013(4)
N6 0.109(6) 0.046(4) 0.038(3) -0.002(3) 0.024(4) -0.012(4)
Cl1 0.0741(17) 0.128(2) 0.0538(13) -0.0045(15) -0.0045(11) -0.0154(16)
Cl2 0.167(3) 0.0767(17) 0.0459(13) -0.0010(12) -0.0045(16) -0.0280(18)
Cl3 0.0865(17) 0.0631(13) 0.0673(14) -0.0356(12) 0.0219(12) -0.0190(12)

loop_
_atom_type_symbol
_atom_type_description
_atom_type_scat_dispersion_real
_atom_type_scat_dispersion_imag
_atom_type_scat_source
C C 0.0033 0.0016 'International Tables Vol C Tables 4.2.6.8 and 6.1.1.4'
H H 0.0000 0.0000 'International Tables Vol C Tables 4.2.6.8 and 6.1.1.4'
Mo Mo -1.6832 0.6857 'International Tables Vol C Tables 4.2.6.8 and 6.1.1.4'
N N 0.0061 0.0033 'International Tables Vol C Tables 4.2.6.8 and 6.1.1.4'
O O 0.0106 0.0060 'International Tables Vol C Tables 4.2.6.8 and 6.1.1.4'
P P 0.1023 0.0942 'International Tables Vol C Tables 4.2.6.8 and 6.1.1.4'
Cl Cl 0.1484 0.1585 'International Tables Vol C Tables 4.2.6.8 and 6.1.1.4'

loop_
_geom_angle_atom_site_label_1
_geom_angle_atom_site_label_2
_geom_angle_atom_site_label_3
_geom_angle
_geom_angle_site_symmetry_1
_geom_angle_site_symmetry_3
O17 Mo1 O13 102.3(3) . .
O17 Mo1 O11 101.8(3) . 2_666
O13 Mo1 O11 90.6(3) . 2_666
O17 Mo1 O6 101.4(3) . .
O13 Mo1 O6 89.6(2) . .
O11 Mo1 O6 156.2(3) 2_666 .
O17 Mo1 O10 101.6(3) . .
O13 Mo1 O10 156.1(3) . .
O11 Mo1 O10 85.7(2) 2_666 .
O6 Mo1 O10 84.5(3) . .
O17 Mo1 O2 158.1(3) . .
O13 Mo1 O2 95.1(3) . .
O11 Mo1 O2 64.5(3) 2_666 .
O6 Mo1 O2 91.8(3) . .
O10 Mo1 O2 62.0(3) . .
O17 Mo1 O1 159.2(3) . .
O13 Mo1 O1 63.3(3) . .
O11 Mo1 O1 93.5(3) 2_666 .
O6 Mo1 O1 65.5(2) . .
O10 Mo1 O1 93.3(3) . .
O2 Mo1 O1 42.6(2) . .
O19 Mo2 O20 103.7(3) . .
O19 Mo2 O8 101.0(2) . .
O20 Mo2 O8 93.6(3) . .
O19 Mo2 O12 100.7(3) . .
O20 Mo2 O12 90.5(2) . .
O8 Mo2 O12 156.3(3) . .
O19 Mo2 O9 99.1(3) . .
O20 Mo2 O9 156.9(3) . .
O8 Mo2 O9 85.4(2) . .
O12 Mo2 O9 81.8(3) . .
O19 Mo2 O1' 160.8(3) . .
O20 Mo2 O1' 65.7(3) . .
O8 Mo2 O1' 95.7(3) . .
O12 Mo2 O1' 64.8(3) . .
O9 Mo2 O1' 91.5(3) . .
O16 Mo3 O5 103.8(3) . .
O16 Mo3 O7 102.5(3) . .
O5 Mo3 O7 88.0(3) . .
O16 Mo3 O6 99.8(3) . .
O5 Mo3 O6 156.3(3) . .
O7 Mo3 O6 87.7(2) . .
O16 Mo3 O12 100.3(3) . .
O5 Mo3 O12 88.6(2) . .
O7 Mo3 O12 157.0(3) . .
O6 Mo3 O12 86.4(3) . .
O16 Mo3 O1' 158.4(3) . .
O5 Mo3 O1' 63.6(3) . .
O7 Mo3 O1' 94.8(3) . .
O6 Mo3 O1' 93.6(3) . .
O12 Mo3 O1' 63.5(3) . .
O16 Mo3 O1 158.4(3) . .
O5 Mo3 O1 92.4(3) . .
O7 Mo3 O1 63.4(3) . .
O6 Mo3 O1 64.9(2) . .
O12 Mo3 O1 94.1(3) . .
O1' Mo3 O1 43.0(2) . .
O18 Mo4 O3 102.7(3) . .
O18 Mo4 O7 101.7(3) . .
O3 Mo4 O7 91.9(2) . .
O18 Mo4 O8 100.8(3) . 2_666
O3 Mo4 O8 88.1(2) . 2_666
O7 Mo4 O8 156.9(3) . 2_666
O18 Mo4 O13 101.5(3) . .
O3 Mo4 O13 155.6(3) . .
O7 Mo4 O13 86.5(2) . .
O8 Mo4 O13 84.1(2) 2_666 .
O18 Mo4 O1 159.0(3) . .
O3 Mo4 O1 94.3(3) . .
O7 Mo4 O1 65.1(3) . .
O8 Mo4 O1 91.8(2) 2_666 .
O13 Mo4 O1 63.0(3) . .
O18 Mo4 O2' 161.2(3) . .
O3 Mo4 O2' 65.6(2) . .
O7 Mo4 O2' 93.6(3) . .
O8 Mo4 O2' 65.4(2) 2_666 .
O13 Mo4 O2' 90.2(3) . .
O1 Mo4 O2' 39.5(2) . .
O15 Mo5 O4 102.9(3) . .
O15 Mo5 O5 103.1(3) . .
O4 Mo5 O5 91.6(3) . .
O15 Mo5 O11 101.6(3) . .
O4 Mo5 O11 90.1(2) . .
O5 Mo5 O11 154.2(3) . .
O15 Mo5 O20 99.7(3) . .
O4 Mo5 O20 157.4(3) . .
O5 Mo5 O20 83.4(2) . .
O11 Mo5 O20 85.1(3) . .
O15 Mo5 O2 159.6(3) . 2_666
O4 Mo5 O2 64.9(3) . 2_666
O5 Mo5 O2 93.8(3) . 2_666
O11 Mo5 O2 63.8(3) . 2_666
O20 Mo5 O2 93.4(3) . 2_666
O15 Mo5 O1' 156.2(3) . .
O4 Mo5 O1' 96.6(3) . .
O5 Mo5 O1' 62.4(3) . .
O11 Mo5 O1' 91.8(3) . .
O20 Mo5 O1' 61.6(3) . .
O2 Mo5 O1' 43.8(2) 2_666 .
O14 Mo6 O10 103.1(3) . .
O14 Mo6 O9 102.1(3) . .
O10 Mo6 O9 91.9(3) . .
O14 Mo6 O4 100.9(3) . 2_666
O10 Mo6 O4 88.5(2) . 2_666
O9 Mo6 O4 156.2(3) . 2_666
O14 Mo6 O3 100.5(3) . 2_666
O10 Mo6 O3 156.0(3) . 2_666
O9 Mo6 O3 87.1(2) . 2_666
O4 Mo6 O3 83.0(2) 2_666 2_666
O14 Mo6 O2 160.7(3) . .
O10 Mo6 O2 64.4(3) . .
O9 Mo6 O2 93.4(3) . .
O4 Mo6 O2 65.5(3) 2_666 .
O3 Mo6 O2 91.7(2) 2_666 .
O14 Mo6 O2' 158.5(3) . 2_666
O10 Mo6 O2' 94.8(3) . 2_666
O9 Mo6 O2' 65.1(2) . 2_666
O4 Mo6 O2' 91.2(3) 2_666 2_666
O3 Mo6 O2' 63.1(2) 2_666 2_666
O2 Mo6 O2' 40.5(2) . 2_666
O2' P1 O2' 180.0(5) 2_666 .
O2' P1 O1 66.9(4) 2_666 2_666
O2' P1 O1 113.1(4) . 2_666
O2' P1 O1 113.1(4) 2_666 .
O2' P1 O1 66.9(4) . .
O1 P1 O1 180.000(1) 2_666 .
O2' P1 O2 68.5(4) 2_666 .
O2' P1 O2 111.5(4) . .
O1 P1 O2 108.1(4) 2_666 .
O1 P1 O2 71.9(4) . .
O2' P1 O2 111.5(4) 2_666 2_666
O2' P1 O2 68.5(4) . 2_666
O1 P1 O2 71.9(4) 2_666 2_666
O1 P1 O2 108.1(4) . 2_666
O2 P1 O2 180.000(1) . 2_666
O2' P1 O1' 70.6(4) 2_666 .
O2' P1 O1' 109.4(4) . .
O1 P1 O1' 107.7(4) 2_666 .
O1 P1 O1' 72.3(4) . .
O2 P1 O1' 106.8(4) . .
O2 P1 O1' 73.2(4) 2_666 .
O2' P1 O1' 109.4(4) 2_666 2_666
O2' P1 O1' 70.6(4) . 2_666
O1 P1 O1' 72.3(4) 2_666 2_666
O1 P1 O1' 107.7(4) . 2_666
O2 P1 O1' 73.2(4) . 2_666
O2 P1 O1' 106.8(4) 2_666 2_666
O1' P1 O1' 180.000(2) . 2_666
P1 O1 O2' 56.0(3) . .
P1 O1 O2 55.0(3) . .
O2' O1 O2 93.3(5) . .
P1 O1 Mo4 126.3(4) . .
O2' O1 Mo4 70.3(3) . .
O2 O1 Mo4 136.5(4) . .
P1 O1 Mo1 123.4(4) . .
O2' O1 Mo1 131.9(5) . .
O2 O1 Mo1 68.4(3) . .
Mo4 O1 Mo1 92.5(2) . .
P1 O1 Mo3 122.4(4) . .
O2' O1 Mo3 132.2(5) . .
O2 O1 Mo3 126.0(4) . .
Mo4 O1 Mo3 91.5(2) . .
Mo1 O1 Mo3 91.1(2) . .
P1 O1' O2' 52.7(3) . 2_666
P1 O1' Mo2 125.6(4) . .
O2' O1' Mo2 72.9(3) 2_666 .
P1 O1' Mo3 122.2(4) . .
O2' O1' Mo3 132.9(4) 2_666 .
Mo2 O1' Mo3 94.4(2) . .
P1 O1' Mo5 120.7(4) . .
O2' O1' Mo5 132.9(4) 2_666 .
Mo2 O1' Mo5 93.4(3) . .
Mo3 O1' Mo5 92.0(2) . .
P1 O2 O2' 54.2(3) . 2_666
P1 O2 O1 53.1(3) . .
O2' O2 O1 91.1(5) 2_666 .
P1 O2 Mo6 126.5(4) . .
O2' O2 Mo6 72.4(3) 2_666 .
O1 O2 Mo6 133.7(4) . .
P1 O2 Mo1 122.1(4) . .
O2' O2 Mo1 136.7(4) 2_666 .
O1 O2 Mo1 69.0(3) . .
Mo6 O2 Mo1 93.6(2) . .
P1 O2 Mo5 122.2(4) . 2_666
O2' O2 Mo5 128.9(4) 2_666 2_666
O1 O2 Mo5 129.5(4) . 2_666
Mo6 O2 Mo5 91.9(2) . 2_666
Mo1 O2 Mo5 91.3(2) . 2_666
P1 O2' O1 57.1(3) . .
P1 O2' O2 57.3(3) . 2_666
O1 O2' O2 94.7(5) . 2_666
P1 O2' O1' 56.7(3) . 2_666
O1 O2' O1' 93.1(5) . 2_666
O2 O2' O1' 91.9(5) 2_666 2_666
P1 O2' Mo4 127.2(4) . .
O1 O2' Mo4 70.1(3) . .
O2 O2' Mo4 131.6(5) 2_666 .
O1' O2' Mo4 133.1(4) 2_666 .
P1 O2' Mo6 124.2(4) . 2_666
O1 O2' Mo6 135.1(5) . 2_666
O2 O2' Mo6 67.0(3) 2_666 2_666
O1' O2' Mo6 126.5(4) 2_666 2_666
Mo4 O2' Mo6 91.4(2) . 2_666
Mo4 O3 Mo6 139.1(3) . 2_666
Mo5 O4 Mo6 136.7(4) . 2_666
Mo3 O5 Mo5 142.0(4) . .
Mo1 O6 Mo3 137.5(3) . .
Mo4 O7 Mo3 139.8(4) . .
Mo2 O8 Mo4 138.8(3) . 2_666
Mo6 O9 Mo2 140.3(3) . .
Mo6 O10 Mo1 139.7(4) . .
Mo1 O11 Mo5 139.9(4) 2_666 .
Mo2 O12 Mo3 135.4(4) . .
Mo1 O13 Mo4 140.3(4) . .
Mo2 O20 Mo5 139.1(4) . .
N1 C1 C2 121.9(8) . .
N1 C1 H1 119.0 . .
C2 C1 H1 119.0 . .
C1 C2 C3 119.5(8) . .
C1 C2 H2 120.2 . .
C3 C2 H2 120.2 . .
C2 C3 C4 118.1(8) . .
C2 C3 C6 119.7(8) . .
C4 C3 C6 122.2(7) . .
C5 C4 C3 118.7(7) . .
C5 C4 H4 120.6 . .
C3 C4 H4 120.6 . .
N1 C5 C4 122.7(8) . .
N1 C5 H5 118.7 . .
C4 C5 H5 118.7 . .
N2 C6 C7 123.8(8) . .
N2 C6 C3 116.4(7) . .
C7 C6 C3 119.8(8) . .
C8 C7 C6 116.1(9) . .
C8 C7 H7 121.9 . .
C6 C7 H7 121.9 . .
C7 C8 C9 120.1(9) . .
C7 C8 H8 120.0 . .
C9 C8 H8 120.0 . .
C10 C9 C8 117.9(8) . .
C10 C9 Cl1 122.0(7) . .
C8 C9 Cl1 120.0(7) . .
N2 C10 C9 124.5(8) . .
N2 C10 H10 117.8 . .
C9 C10 H10 117.8 . .
N3 C11 C12 121.3(8) . .
N3 C11 H11 119.3 . .
C12 C11 H11 119.3 . .
C11 C12 C13 119.7(8) . .
C11 C12 H12 120.1 . .
C13 C12 H12 120.1 . .
C14 C13 C12 116.8(7) . .
C14 C13 C16 120.9(7) . .
C12 C13 C16 122.3(7) . .
C15 C14 C13 121.7(7) . .
C15 C14 H14 119.1 . .
C13 C14 H14 119.1 . .
N3 C15 C14 119.6(8) . .
N3 C15 H15 120.2 . .
C14 C15 H15 120.2 . .
N4 C16 C17 121.6(8) . .
N4 C16 C13 115.7(7) . .
C17 C16 C13 122.7(7) . .
C16 C17 C18 119.5(8) . .
C16 C17 H17 120.2 . .
C18 C17 H17 120.2 . .
C19 C18 C17 117.5(8) . .
C19 C18 H18 121.2 . .
C17 C18 H18 121.2 . .
C18 C19 C20 119.5(8) . .
C18 C19 Cl2 121.5(7) . .
C20 C19 Cl2 119.1(7) . .
N4 C20 C19 123.0(9) . .
N4 C20 H20 118.5 . .
C19 C20 H20 118.5 . .
N5 C21 C22 117.7(7) . .
N5 C21 H21 121.2 . .
C22 C21 H21 121.2 . .
C23 C22 C21 123.2(7) . .
C23 C22 H22 118.4 . .
C21 C22 H22 118.4 . .
C22 C23 C24 116.1(7) . .
C22 C23 C26 122.0(6) . .
C24 C23 C26 121.7(6) . .
C25 C24 C23 119.4(8) . .
C25 C24 H24 120.3 . .
C23 C24 H24 120.3 . .
N5 C25 C24 121.5(9) . .
N5 C25 H25 119.3 . .
C24 C25 H25 119.3 . .
N6 C26 C27 122.2(7) . .
N6 C26 C23 114.6(6) . .
C27 C26 C23 123.2(6) . .
C26 C27 C28 121.1(7) . .
C26 C27 H27 119.4 . .
C28 C27 H27 119.4 . .
C29 C28 C27 116.7(7) . .
C29 C28 H28 121.6 . .
C27 C28 H28 121.6 . .
C30 C29 C28 120.0(7) . .
C30 C29 Cl3 118.0(6) . .
C28 C29 Cl3 122.0(7) . .
N6 C30 C29 124.4(7) . .
N6 C30 H30 117.8 . .
C29 C30 H30 117.8 . .
C5 N1 C1 119.0(7) . .
C5 N1 H1A 120.5 . .
C1 N1 H1A 120.5 . .
C10 N2 C6 117.5(7) . .
C11 N3 C15 120.8(7) . .
C11 N3 H2A 100(6) . .
C15 N3 H2A 139(6) . .
C16 N4 C20 118.8(8) . .
C25 N5 C21 121.8(7) . .
C25 N5 H3A 113(5) . .
C21 N5 H3A 122(5) . .
C26 N6 C30 115.6(7) . .

loop_
_geom_bond_atom_site_label_1
_geom_bond_atom_site_label_2
_geom_bond_distance
_geom_bond_site_symmetry_2
Mo1 O17 1.662(5) .
Mo1 O13 1.846(5) .
Mo1 O11 1.874(5) 2_666
Mo1 O6 1.906(5) .
Mo1 O10 1.968(6) .
Mo1 O2 2.476(7) .
Mo1 O1 2.486(7) .
Mo2 O19 1.661(5) .
Mo2 O20 1.819(6) .
Mo2 O8 1.879(5) .
Mo2 O12 1.923(6) .
Mo2 O9 1.985(5) .
Mo2 O1' 2.405(7) .
Mo3 O16 1.646(5) .
Mo3 O5 1.873(6) .
Mo3 O7 1.917(6) .
Mo3 O6 1.920(6) .
Mo3 O12 1.934(6) .
Mo3 O1' 2.459(7) .
Mo3 O1 2.506(7) .
Mo4 O18 1.667(5) .
Mo4 O3 1.850(5) .
Mo4 O7 1.866(5) .
Mo4 O8 1.929(5) 2_666
Mo4 O13 1.946(5) .
Mo4 O1 2.453(7) .
Mo4 O2' 2.455(7) .
Mo5 O15 1.650(5) .
Mo5 O4 1.875(6) .
Mo5 O5 1.900(6) .
Mo5 O11 1.906(5) .
Mo5 O20 1.993(6) .
Mo5 O2 2.491(7) 2_666
Mo5 O1' 2.500(7) .
Mo6 O14 1.664(5) .
Mo6 O10 1.842(5) .
Mo6 O9 1.845(5) .
Mo6 O4 1.931(5) 2_666
Mo6 O3 1.949(5) 2_666
Mo6 O2 2.432(7) .
Mo6 O2' 2.518(7) 2_666
P1 O2' 1.496(7) 2_666
P1 O2' 1.496(7) .
P1 O1 1.515(7) 2_666
P1 O1 1.515(7) .
P1 O2 1.552(7) .
P1 O2 1.552(7) 2_666
P1 O1' 1.572(7) .
P1 O1' 1.572(7) 2_666
O1 O2' 1.660(10) .
O1 O2 1.802(10) .
O1' O2' 1.775(10) 2_666
O2 O2' 1.717(10) 2_666
O2 Mo5 2.491(7) 2_666
O2' O2 1.717(10) 2_666
O2' O1' 1.775(10) 2_666
O2' Mo6 2.518(7) 2_666
O3 Mo6 1.949(5) 2_666
O4 Mo6 1.931(5) 2_666
O8 Mo4 1.929(5) 2_666
O11 Mo1 1.874(5) 2_666
C1 N1 1.348(11) .
C1 C2 1.361(12) .
C1 H1 0.9300 .
C2 C3 1.391(11) .
C2 H2 0.9300 .
C3 C4 1.391(11) .
C3 C6 1.511(11) .
C4 C5 1.377(11) .
C4 H4 0.9300 .
C5 N1 1.318(10) .
C5 H5 0.9300 .
C6 N2 1.326(10) .
C6 C7 1.397(11) .
C7 C8 1.386(13) .
C7 H7 0.9300 .
C8 C9 1.387(12) .
C8 H8 0.9300 .
C9 C10 1.349(11) .
C9 Cl1 1.738(8) .
C10 N2 1.321(10) .
C10 H10 0.9300 .
C11 N3 1.327(11) .
C11 C12 1.376(11) .
C11 H11 0.9300 .
C12 C13 1.396(10) .
C12 H12 0.9300 .
C13 C14 1.389(11) .
C13 C16 1.476(10) .
C14 C15 1.363(11) .
C14 H14 0.9300 .
C15 N3 1.352(11) .
C15 H15 0.9300 .
C16 N4 1.293(11) .
C16 C17 1.393(11) .
C17 C18 1.396(12) .
C17 H17 0.9300 .
C18 C19 1.337(12) .
C18 H18 0.9300 .
C19 C20 1.377(12) .
C19 Cl2 1.746(9) .
C20 N4 1.326(12) .
C20 H20 0.9300 .
C21 N5 1.329(10) .
C21 C22 1.373(10) .
C21 H21 0.9300 .
C22 C23 1.361(9) .
C22 H22 0.9300 .
C23 C24 1.389(11) .
C23 C26 1.477(9) .
C24 C25 1.368(12) .
C24 H24 0.9300 .
C25 N5 1.308(11) .
C25 H25 0.9300 .
C26 N6 1.349(9) .
C26 C27 1.351(10) .
C27 C28 1.391(10) .
C27 H27 0.9300 .
C28 C29 1.352(11) .
C28 H28 0.9300 .
C29 C30 1.351(12) .
C29 Cl3 1.734(7) .
C30 N6 1.350(10) .
C30 H30 0.9300 .
N1 H1A 0.8600 .
N3 H2A 0.76(7) .
N5 H3A 0.83(7) .
